data_4502805
loop_
_publ_author_name
'Bhattacharya, Suman'
'Saha, Binoy K.'

_publ_section_title
;
 Isostructurality in the Guest Free Forms and in the Clathrates of
 1,3,5-Triethyl-2,4,6-tris(4-halophenoxy)methylbenzenes
;
_journal_issue 1
_journal_name_full 'Crystal Growth &amp; Design'
_journal_page_first 169
_journal_paper_doi 10.1021/cg2009144
_journal_volume 12
_journal_year 2012
_chemical_formula_moiety 'C33 H33 Br3 O3, C4 H8 O2'
_chemical_formula_sum 'C37 H41 Br3 O5'
_chemical_formula_weight 805.43
_chemical_name_common '1Br, dioxane'
_chemical_name_systematic
;
1,3,5-triethyl-2,4,6-tris(4-bromophenoxy)methylbenzene, dioxane
;
_space_group_crystal_system triclinic
_space_group_IT_number 2
_space_group_name_Hall '-P 1'
_space_group_name_H-M_alt 'P -1'
_symmetry_space_group_name_Hall '-P 1'
_symmetry_space_group_name_H-M 'P -1'
_atom_sites_solution_hydrogens geom
_atom_sites_solution_primary direct
_atom_sites_solution_secondary difmap
_audit_creation_date 2011-09-21
_audit_creation_method
;
  Olex2 1.1
  (compiled 2011.08.18 svn.r1932, GUI svn.r3819)
;
_cell_angle_alpha 115.387(9)
_cell_angle_beta 97.629(7)
_cell_angle_gamma 90.249(5)
_cell_formula_units_Z 2
_cell_length_a 9.5604(6)
_cell_length_b 13.2749(10)
_cell_length_c 15.5833(16)
_cell_measurement_reflns_used 3397
_cell_measurement_temperature 149.9
_cell_measurement_theta_max 29.1116
_cell_measurement_theta_min 2.6772
_cell_volume 1766.8(3)
_computing_cell_refinement
;
CrysAlisPro, Oxford Diffraction Ltd.,
Version 1.171.34.44 (release 25-10-2010 CrysAlis171 .NET)
(compiled Oct 25 2010,18:11:34)
;
_computing_data_collection
;
CrysAlisPro, Oxford Diffraction Ltd.,
Version 1.171.34.44 (release 25-10-2010 CrysAlis171 .NET)
(compiled Oct 25 2010,18:11:34)
;
_computing_data_reduction
;
CrysAlisPro, Oxford Diffraction Ltd.,
Version 1.171.34.44 (release 25-10-2010 CrysAlis171 .NET)
(compiled Oct 25 2010,18:11:34)
;
_computing_molecular_graphics
;
O. V. Dolomanov, L. J. Bourhis, R. J. Gildea, J. A. K. Howard and H. Puschmann,
OLEX2: a complete structure solution, refinement and analysis program.
J. Appl. Cryst. (2009). 42, 339-341.
;
_computing_publication_material
;
O. V. Dolomanov, L. J. Bourhis, R. J. Gildea, J. A. K. Howard and H. Puschmann,
OLEX2: a complete structure solution, refinement and analysis program.
J. Appl. Cryst. (2009). 42, 339-341.
;
_computing_structure_refinement
;
XL, G.M. Sheldrick, Acta Cryst.
(2008). A64, 112-122
;
_computing_structure_solution 'SHELXS-97 (Sheldrick, 1990)'
_diffrn_ambient_temperature 149.9
_diffrn_detector_area_resol_mean 15.9821
_diffrn_measured_fraction_theta_full 0.850
_diffrn_measured_fraction_theta_max 0.692
_diffrn_measurement_details
;
  1 omega  -71.00   35.00   1.0000   30.0000
omega____ theta____ kappa____ phi______ frames
    -      -17.3397    0.0000  -90.0000 106

  2 omega  -18.00   15.00   1.0000   30.0000
omega____ theta____ kappa____ phi______ frames
    -      -17.3397 -100.0000 -176.0000 33

  3 omega   57.00   84.00   1.0000   30.0000
omega____ theta____ kappa____ phi______ frames
    -       19.0585  179.0000   60.0000 27

  4 omega   36.00   94.00   1.0000   30.0000
omega____ theta____ kappa____ phi______ frames
    -       19.0585  179.0000 -150.0000 58

  5 omega  -90.00  -22.00   1.0000   30.0000
omega____ theta____ kappa____ phi______ frames
    -      -17.3397  -37.0000   90.0000 68
;
_diffrn_measurement_device_type 'Xcalibur, Eos'
_diffrn_measurement_method '\w scans'
_diffrn_orient_matrix_UB_11 -0.0406088000
_diffrn_orient_matrix_UB_12 -0.0515408000
_diffrn_orient_matrix_UB_13 -0.0269140000
_diffrn_orient_matrix_UB_21 -0.0109278000
_diffrn_orient_matrix_UB_22 0.0121832000
_diffrn_orient_matrix_UB_23 -0.0403886000
_diffrn_orient_matrix_UB_31 0.0621368000
_diffrn_orient_matrix_UB_32 -0.0266439000
_diffrn_orient_matrix_UB_33 -0.0155222000
_diffrn_radiation_monochromator graphite
_diffrn_radiation_type 'Mo K\a'
_diffrn_radiation_wavelength 0.7107
_diffrn_reflns_av_R_equivalents 0.0915
_diffrn_reflns_av_unetI/netI 0.2050
_diffrn_reflns_limit_h_max 13
_diffrn_reflns_limit_h_min -12
_diffrn_reflns_limit_k_max 18
_diffrn_reflns_limit_k_min -17
_diffrn_reflns_limit_l_max 21
_diffrn_reflns_limit_l_min -21
_diffrn_reflns_number 10303
_diffrn_reflns_theta_full 25.00
_diffrn_reflns_theta_max 29.18
_diffrn_reflns_theta_min 2.68
_diffrn_source 'Enhance (Mo) X-ray Source'
_exptl_absorpt_coefficient_mu 3.465
_exptl_absorpt_correction_T_max 0.536
_exptl_absorpt_correction_T_min 0.417
_exptl_absorpt_correction_type multi-scan
_exptl_absorpt_process_details
;
CrysAlisPro, Oxford Diffraction Ltd.,
Version 1.171.34.44 (release 25-10-2010 CrysAlis171 .NET)
(compiled Oct 25 2010,18:11:34)
Empirical absorption correction using spherical harmonics,
 implemented in SCALE3 ABSPACK scaling algorithm.
;
_exptl_crystal_colour colorless
_exptl_crystal_density_diffrn 1.514
_exptl_crystal_density_method 'not measured'
_exptl_crystal_description block
_exptl_crystal_F_000 816
_exptl_crystal_size_max 0.32
_exptl_crystal_size_mid 0.22
_exptl_crystal_size_min 0.18
_refine_diff_density_max 0.913
_refine_diff_density_min -0.958
_refine_diff_density_rms 0.124
_refine_ls_extinction_method none
_refine_ls_goodness_of_fit_ref 0.980
_refine_ls_hydrogen_treatment constr
_refine_ls_matrix_type full
_refine_ls_number_parameters 388
_refine_ls_number_reflns 9570
_refine_ls_number_restraints 0
_refine_ls_restrained_S_all 0.980
_refine_ls_R_factor_all 0.1988
_refine_ls_R_factor_gt 0.0917
_refine_ls_shift/su_max 0.001
_refine_ls_shift/su_mean 0.000
_refine_ls_structure_factor_coef Fsqd
_refine_ls_weighting_details 'calc w=1/[\s^2^(Fo^2^)+(0.0779P)^2^+0.0000P] where P=(Fo^2^+2Fc^2^)/3'
_refine_ls_weighting_scheme calc
_refine_ls_wR_factor_gt 0.1862
_refine_ls_wR_factor_ref 0.2417
_reflns_number_gt 2833
_reflns_number_total 9570
_reflns_threshold_expression >2sigma(I)
_cod_data_source_file cg2009144_si_001.cif
_cod_data_source_block 1Br.dioxane
_cod_database_code 4502805

loop_
_space_group_symop_id
_space_group_symop_operation_xyz
1 'x, y, z'
2 '-x, -y, -z'

loop_
_atom_site_label
_atom_site_type_symbol
_atom_site_fract_x
_atom_site_fract_y
_atom_site_fract_z
_atom_site_U_iso_or_equiv
_atom_site_adp_type
_atom_site_occupancy
_atom_site_symmetry_multiplicity
_atom_site_calc_flag
_atom_site_refinement_flags
_atom_site_disorder_assembly
_atom_site_disorder_group
Br3 Br 0.31627(12) 0.69276(8) 0.03443(8) 0.0534(4) Uani 1 1 d . . .
Br2 Br 1.34856(11) 1.39797(9) 0.89176(9) 0.0525(4) Uani 1 1 d . . .
Br1 Br 0.07296(14) 2.11519(9) 0.66635(12) 0.0755(5) Uani 1 1 d . . .
O2 O 0.7739(6) 1.4152(5) 0.6896(5) 0.0355(16) Uani 1 1 d . . .
O1 O 0.2395(8) 1.6674(5) 0.6394(5) 0.0491(19) Uani 1 1 d . . .
O3 O 0.3916(8) 1.1525(5) 0.3660(6) 0.054(2) Uani 1 1 d . . .
C3 C 0.5242(9) 1.4105(7) 0.6557(6) 0.029(2) Uani 1 1 d . . .
C10 C 0.5241(10) 1.6199(7) 0.7289(6) 0.035(2) Uani 1 1 d . . .
H10A H 0.5103 1.6747 0.7034 0.042 Uiso 1 1 calc R . .
H10B H 0.6248 1.6199 0.7481 0.042 Uiso 1 1 calc R . .
C16 C 0.2051(10) 1.7666(7) 0.6377(7) 0.036(2) Uani 1 1 d . . .
C22 C 0.9011(9) 1.4141(7) 0.7414(7) 0.030(2) Uani 1 1 d . . .
C33 C 0.2514(9) 0.9747(7) 0.2770(8) 0.037(2) Uani 1 1 d . . .
H33 H 0.1854 0.9960 0.3193 0.045 Uiso 1 1 calc R . .
C25 C 1.1665(10) 1.4091(7) 0.8302(9) 0.045(3) Uani 1 1 d . . .
C26 C 1.1501(10) 1.4064(7) 0.7402(8) 0.044(3) Uani 1 1 d . . .
H26 H 1.2291 1.4039 0.7105 0.053 Uiso 1 1 calc R . .
C2 C 0.4722(10) 1.5081(8) 0.6522(7) 0.039(3) Uani 1 1 d . . .
C30 C 0.4517(11) 0.9107(8) 0.1516(8) 0.051(3) Uani 1 1 d . . .
H30 H 0.5207 0.8873 0.1116 0.061 Uiso 1 1 calc R . .
C21 C 0.1540(11) 1.8417(8) 0.7234(8) 0.052(3) Uani 1 1 d . . .
H21 H 0.1456 1.8213 0.7727 0.062 Uiso 1 1 calc R . .
C4 C 0.4731(10) 1.3038(7) 0.5832(7) 0.036(2) Uani 1 1 d . . .
C20 C 0.1180(11) 1.9439(8) 0.7303(8) 0.050(3) Uani 1 1 d . . .
H20 H 0.0882 1.9954 0.7862 0.060 Uiso 1 1 calc R . .
C28 C 0.3648(11) 1.0479(7) 0.2884(8) 0.043(3) Uani 1 1 d . . .
C23 C 0.9194(10) 1.4184(7) 0.8337(7) 0.037(3) Uani 1 1 d . . .
H23 H 0.8420 1.4227 0.8653 0.044 Uiso 1 1 calc R . .
C7 C 0.3169(12) 1.5986(7) 0.5663(8) 0.051(3) Uani 1 1 d . . .
H7A H 0.3998 1.6415 0.5670 0.062 Uiso 1 1 calc R . .
H7B H 0.2586 1.5746 0.5041 0.062 Uiso 1 1 calc R . .
C32 C 0.2400(10) 0.8696(7) 0.2010(8) 0.039(3) Uani 1 1 d . . .
H32 H 0.1670 0.8187 0.1938 0.047 Uiso 1 1 calc R . .
C1 C 0.3628(13) 1.4968(7) 0.5804(8) 0.053(3) Uani 1 1 d . . .
C31 C 0.3326(11) 0.8386(8) 0.1368(8) 0.050(3) Uani 1 1 d . . .
C8 C 0.6458(9) 1.4198(8) 0.7314(7) 0.035(2) Uani 1 1 d . . .
H8A H 0.6466 1.4898 0.7883 0.043 Uiso 1 1 calc R . .
H8B H 0.6379 1.3587 0.7493 0.043 Uiso 1 1 calc R . .
C13 C 0.4506(11) 1.1507(8) 0.6385(9) 0.056(3) Uani 1 1 d . . .
H13A H 0.3530 1.1367 0.6098 0.085 Uiso 1 1 calc R . .
H13B H 0.4581 1.2037 0.7047 0.085 Uiso 1 1 calc R . .
H13C H 0.4882 1.0821 0.6344 0.085 Uiso 1 1 calc R . .
C27 C 1.0178(10) 1.4076(7) 0.6937(8) 0.039(3) Uani 1 1 d . . .
H27 H 1.0060 1.4041 0.6322 0.047 Uiso 1 1 calc R . .
C24 C 1.0549(11) 1.4162(7) 0.8772(7) 0.041(3) Uani 1 1 d . . .
H24 H 1.0691 1.4196 0.9386 0.049 Uiso 1 1 calc R . .
C18 C 0.1750(10) 1.9008(7) 0.5750(8) 0.045(3) Uani 1 1 d . . .
H18 H 0.1824 1.9221 0.5261 0.054 Uiso 1 1 calc R . .
C19 C 0.1253(11) 1.9711(7) 0.6565(9) 0.054(3) Uani 1 1 d . . .
C17 C 0.2143(10) 1.7969(7) 0.5665(7) 0.036(2) Uani 1 1 d . . .
H17 H 0.2474 1.7477 0.5110 0.043 Uiso 1 1 calc R . .
C29 C 0.4636(11) 1.0150(8) 0.2256(8) 0.052(3) Uani 1 1 d . . .
H29 H 0.5388 1.0648 0.2341 0.062 Uiso 1 1 calc R . .
C9 C 0.3015(12) 1.1819(7) 0.4382(9) 0.059(3) Uani 1 1 d . . .
H9A H 0.3038 1.1275 0.4645 0.071 Uiso 1 1 calc R . .
H9B H 0.2048 1.1839 0.4110 0.071 Uiso 1 1 calc R . .
C12 C 0.5346(10) 1.1983(7) 0.5850(8) 0.042(3) Uani 1 1 d . . .
H12A H 0.6322 1.2157 0.6161 0.050 Uiso 1 1 calc R . .
H12B H 0.5336 1.1421 0.5196 0.050 Uiso 1 1 calc R . .
C5 C 0.3548(11) 1.2938(8) 0.5144(8) 0.049(3) Uani 1 1 d . . .
C11 C 0.4499(12) 1.6546(8) 0.8171(8) 0.055(3) Uani 1 1 d . . .
H11A H 0.3501 1.6552 0.7987 0.082 Uiso 1 1 calc R . .
H11B H 0.4864 1.7280 0.8637 0.082 Uiso 1 1 calc R . .
H11C H 0.4664 1.6025 0.8445 0.082 Uiso 1 1 calc R . .
C6 C 0.2970(15) 1.3916(9) 0.5141(10) 0.084(5) Uani 1 1 d . . .
C34 C 0.0807(18) 0.2544(13) 0.0850(12) 0.112(6) Uiso 1 1 d . . .
H34A H 0.1461 0.3106 0.1364 0.134 Uiso 1 1 calc R . .
H34B H -0.0068 0.2885 0.0775 0.134 Uiso 1 1 calc R . .
O5 O 0.2536(14) 0.1469(10) -0.0128(9) 0.136(4) Uiso 1 1 d . . .
C36 C 0.2216(16) 0.0665(13) 0.0161(12) 0.101(5) Uiso 1 1 d . . .
H36A H 0.3052 0.0261 0.0181 0.121 Uiso 1 1 calc R . .
H36B H 0.1493 0.0138 -0.0323 0.121 Uiso 1 1 calc R . .
O4 O 0.0546(13) 0.1653(10) 0.1073(9) 0.132(4) Uiso 1 1 d . . .
C37 C 0.1735(17) 0.1053(13) 0.1065(12) 0.108(5) Uiso 1 1 d . . .
H37A H 0.1506 0.0422 0.1192 0.129 Uiso 1 1 calc R . .
H37B H 0.2480 0.1527 0.1568 0.129 Uiso 1 1 calc R . .
C35 C 0.140(2) 0.2116(16) -0.0035(14) 0.138(7) Uiso 1 1 d . . .
H35A H 0.0653 0.1684 -0.0552 0.165 Uiso 1 1 calc R . .
H35B H 0.1682 0.2752 -0.0141 0.165 Uiso 1 1 calc R . .
C14A C 0.144(2) 1.3600(13) 0.3542(14) 0.055(6) Uani 0.65 1 d P A 1
H14A H 0.1833 1.4251 0.3518 0.082 Uiso 0.65 1 calc PR A 1
H14B H 0.0482 1.3432 0.3213 0.082 Uiso 0.65 1 calc PR A 1
H14C H 0.1990 1.2978 0.3238 0.082 Uiso 0.65 1 calc PR A 1
C15A C 0.1445(15) 1.3828(11) 0.4629(10) 0.023(3) Uiso 0.65 1 d P A 1
H15A H 0.1002 1.4518 0.4960 0.028 Uiso 0.65 1 calc PR A 1
H15B H 0.0899 1.3226 0.4653 0.028 Uiso 0.65 1 calc PR A 1
C14B C 0.238(4) 1.379(3) 0.404(2) 0.062(12) Uani 0.35 1 d P A 2
H14D H 0.2642 1.4431 0.3931 0.075 Uiso 0.35 1 calc PR A 2
H14E H 0.2576 1.3096 0.3524 0.075 Uiso 0.35 1 calc PR A 2
C15B C 0.092(3) 1.380(3) 0.429(2) 0.046(8) Uiso 0.35 1 d P A 2
H15C H 0.0729 1.3140 0.4379 0.069 Uiso 0.35 1 calc PR A 2
H15D H 0.0241 1.3812 0.3788 0.069 Uiso 0.35 1 calc PR A 2
H15E H 0.0859 1.4450 0.4880 0.069 Uiso 0.35 1 calc PR A 2

loop_
_atom_site_aniso_label
_atom_site_aniso_U_11
_atom_site_aniso_U_22
_atom_site_aniso_U_33
_atom_site_aniso_U_23
_atom_site_aniso_U_13
_atom_site_aniso_U_12
Br3 0.0633(8) 0.0423(6) 0.0528(8) 0.0160(6) 0.0191(6) -0.0040(5)
Br2 0.0406(6) 0.0432(6) 0.0750(9) 0.0283(6) 0.0033(6) 0.0016(5)
Br1 0.0662(9) 0.0342(6) 0.1391(14) 0.0399(8) 0.0506(9) 0.0143(6)
O2 0.032(4) 0.043(4) 0.041(4) 0.025(3) 0.009(3) -0.003(3)
O1 0.070(5) 0.028(4) 0.051(5) 0.022(4) 0.001(4) 0.002(3)
O3 0.063(5) 0.023(3) 0.067(6) 0.020(4) -0.016(4) -0.017(3)
C3 0.031(5) 0.028(5) 0.034(6) 0.020(4) 0.000(4) -0.006(4)
C10 0.046(6) 0.035(5) 0.031(5) 0.024(5) 0.002(5) -0.005(4)
C16 0.045(6) 0.023(5) 0.036(6) 0.013(5) -0.008(5) -0.009(4)
C22 0.026(5) 0.023(4) 0.048(6) 0.018(4) 0.013(5) 0.006(4)
C33 0.023(5) 0.034(5) 0.057(7) 0.023(5) 0.002(5) 0.008(4)
C25 0.036(6) 0.015(4) 0.084(9) 0.018(5) 0.019(6) 0.007(4)
C26 0.036(6) 0.039(6) 0.064(8) 0.027(6) 0.015(5) -0.014(5)
C2 0.038(6) 0.029(5) 0.040(6) 0.007(5) -0.004(5) -0.015(4)
C30 0.057(7) 0.053(7) 0.066(8) 0.046(7) 0.017(6) -0.007(5)
C21 0.048(7) 0.035(6) 0.062(8) 0.010(6) 0.019(6) -0.010(5)
C4 0.040(6) 0.024(5) 0.047(6) 0.018(5) 0.011(5) -0.006(4)
C20 0.051(7) 0.031(5) 0.054(8) 0.004(5) 0.012(6) -0.013(5)
C28 0.047(6) 0.028(5) 0.067(8) 0.033(5) 0.000(6) -0.004(5)
C23 0.042(6) 0.029(5) 0.042(6) 0.015(5) 0.017(5) -0.007(4)
C7 0.083(8) 0.020(5) 0.057(8) 0.025(5) -0.004(6) 0.001(5)
C32 0.039(6) 0.034(5) 0.056(7) 0.030(5) 0.007(5) 0.001(5)
C1 0.080(8) 0.012(4) 0.062(8) 0.016(5) -0.005(7) -0.003(5)
C31 0.050(7) 0.037(6) 0.069(8) 0.028(6) 0.009(6) -0.011(5)
C8 0.031(5) 0.048(6) 0.038(6) 0.031(5) -0.002(4) -0.013(4)
C13 0.048(7) 0.048(6) 0.096(10) 0.054(7) 0.003(6) 0.000(5)
C27 0.038(6) 0.038(5) 0.047(6) 0.021(5) 0.017(5) -0.006(5)
C24 0.053(7) 0.032(5) 0.037(6) 0.018(5) -0.004(5) -0.009(5)
C18 0.050(6) 0.022(5) 0.061(8) 0.014(5) 0.015(6) -0.006(5)
C19 0.049(7) 0.020(5) 0.087(9) 0.015(6) 0.023(6) -0.006(5)
C17 0.049(6) 0.021(4) 0.039(6) 0.013(4) 0.015(5) -0.005(4)
C29 0.046(7) 0.042(6) 0.074(8) 0.033(6) 0.001(6) -0.016(5)
C9 0.054(7) 0.020(5) 0.092(10) 0.021(6) -0.018(7) -0.007(5)
C12 0.034(6) 0.042(6) 0.068(8) 0.039(6) 0.012(5) 0.014(5)
C5 0.057(7) 0.030(5) 0.050(7) 0.018(5) -0.021(6) -0.004(5)
C11 0.068(8) 0.041(6) 0.055(8) 0.016(6) 0.027(6) 0.000(6)
C6 0.122(12) 0.024(6) 0.084(10) 0.023(6) -0.059(9) -0.016(7)
C14A 0.077(14) 0.021(8) 0.070(15) 0.016(9) 0.035(12) -0.007(9)
C14B 0.11(3) 0.05(2) 0.022(17) 0.002(16) 0.019(19) -0.03(2)

loop_
_atom_type_symbol
_atom_type_description
_atom_type_scat_dispersion_real
_atom_type_scat_dispersion_imag
_atom_type_scat_source
C C 0.0033 0.0016 'International Tables Vol C Tables 4.2.6.8 and 6.1.1.4'
H H 0.0000 0.0000 'International Tables Vol C Tables 4.2.6.8 and 6.1.1.4'
O O 0.0106 0.0060 'International Tables Vol C Tables 4.2.6.8 and 6.1.1.4'
Br Br -0.2901 2.4595 'International Tables Vol C Tables 4.2.6.8 and 6.1.1.4'

loop_
_geom_angle_atom_site_label_1
_geom_angle_atom_site_label_2
_geom_angle_atom_site_label_3
_geom_angle
C22 O2 C8 118.7(7)
C16 O1 C7 115.4(8)
C28 O3 C9 117.4(7)
C2 C3 C4 120.6(9)
C2 C3 C8 119.8(8)
C4 C3 C8 119.3(8)
C2 C10 C11 113.2(7)
O1 C16 C21 112.6(9)
C17 C16 O1 127.2(9)
C17 C16 C21 120.2(9)
O2 C22 C23 125.3(8)
O2 C22 C27 114.0(9)
C23 C22 C27 120.7(9)
C32 C33 C28 118.1(9)
C26 C25 Br2 120.8(7)
C24 C25 Br2 117.5(9)
C24 C25 C26 121.7(10)
C25 C26 C27 120.6(9)
C3 C2 C10 120.6(9)
C1 C2 C3 118.5(8)
C1 C2 C10 120.6(9)
C29 C30 C31 118.7(10)
C20 C21 C16 117.9(11)
C3 C4 C12 120.4(9)
C3 C4 C5 119.7(8)
C5 C4 C12 119.6(8)
C19 C20 C21 120.7(10)
O3 C28 C33 122.6(9)
C29 C28 O3 116.6(8)
C29 C28 C33 120.6(9)
C24 C23 C22 118.8(8)
O1 C7 C1 111.4(9)
C31 C32 C33 121.6(8)
C2 C1 C7 119.9(9)
C2 C1 C6 122.2(10)
C6 C1 C7 117.7(11)
C30 C31 Br3 118.9(8)
C32 C31 Br3 120.7(7)
C32 C31 C30 120.0(10)
O2 C8 C3 106.5(7)
C26 C27 C22 118.2(10)
C25 C24 C23 120.0(10)
C19 C18 C17 118.6(10)
C20 C19 Br1 120.4(8)
C20 C19 C18 121.9(10)
C18 C19 Br1 117.6(9)
C16 C17 C18 120.7(9)
C30 C29 C28 120.7(8)
O3 C9 C5 107.2(8)
C4 C12 C13 111.9(7)
C4 C5 C9 119.7(9)
C4 C5 C6 119.4(9)
C6 C5 C9 120.7(10)
C1 C6 C5 118.8(11)
C1 C6 C15A 120.3(11)
C1 C6 C14B 115.9(15)
C5 C6 C15A 118.7(10)
C5 C6 C14B 113.4(16)
C15A C6 C14B 49.4(14)
O4 C34 C35 108.3(14)
C36 O5 C35 107.1(14)
O5 C36 C37 116.0(14)
C37 O4 C34 111.7(13)
O4 C37 C36 110.3(16)
O5 C35 C34 119.6(18)
C6 C15A C14A 111.0(13)
C15B C14B C6 87(2)

loop_
_geom_bond_atom_site_label_1
_geom_bond_atom_site_label_2
_geom_bond_distance
Br3 C31 1.897(10)
Br2 C25 1.911(11)
Br1 C19 1.926(10)
O2 C22 1.371(11)
O2 C8 1.451(9)
O1 C16 1.370(10)
O1 C7 1.420(11)
O3 C28 1.390(11)
O3 C9 1.429(12)
C3 C2 1.409(13)
C3 C4 1.413(11)
C3 C8 1.506(13)
C10 C2 1.481(11)
C10 C11 1.524(11)
C16 C21 1.432(13)
C16 C17 1.344(13)
C22 C23 1.403(13)
C22 C27 1.404(11)
C33 C28 1.394(11)
C33 C32 1.382(12)
C25 C26 1.375(15)
C25 C24 1.354(13)
C26 C27 1.375(14)
C2 C1 1.383(15)
C30 C31 1.413(12)
C30 C29 1.363(13)
C21 C20 1.364(14)
C4 C12 1.532(12)
C4 C5 1.414(14)
C20 C19 1.355(15)
C28 C29 1.387(13)
C23 C24 1.386(13)
C7 C1 1.517(13)
C32 C31 1.357(12)
C1 C6 1.412(13)
C13 C12 1.537(12)
C18 C19 1.363(13)
C18 C17 1.386(12)
C9 C5 1.483(13)
C5 C6 1.415(14)
C6 C15A 1.545(19)
C6 C14B 1.67(4)
C34 O4 1.397(17)
C34 C35 1.45(2)
O5 C36 1.371(17)
O5 C35 1.368(18)
C36 C37 1.419(18)
O4 C37 1.389(18)
C14A C15A 1.59(2)
C14B C15B 1.50(5)
